data_2239637
loop_
_publ_author_name
'Ishikawa, Yoshinobu'

_publ_section_title
;
 8-Chloro-4-oxo-4<i>H</i>-chromene-3-carbaldehyde
;
_journal_issue 7
_journal_name_full 'Acta Crystallographica Section E'
_journal_page_first o743
_journal_paper_doi 10.1107/S1600536814012483
_journal_volume 70
_journal_year 2014
_chemical_formula_iupac 'C10 H5 Cl O3'
_chemical_formula_moiety 'C10 H5 Cl O3'
_chemical_formula_sum 'C10 H5 Cl O3'
_chemical_formula_weight 208.60
_chemical_name_systematic
;
8-Chloro-4-oxo-4<i>H</i>-chromene-3-carbaldehyde
;
_space_group_IT_number 2
_symmetry_cell_setting triclinic
_symmetry_space_group_name_Hall '-P 1'
_symmetry_space_group_name_H-M 'P -1'
_atom_sites_solution_hydrogens geom
_atom_sites_solution_primary direct
_atom_sites_solution_secondary difmap
_cell_angle_alpha 102.049(19)
_cell_angle_beta 103.403(17)
_cell_angle_gamma 100.650(19)
_cell_formula_units_Z 2
_cell_length_a 6.9436(15)
_cell_length_b 7.1539(17)
_cell_length_c 9.165(2)
_cell_measurement_reflns_used 25
_cell_measurement_temperature 100
_cell_measurement_theta_max 17.48
_cell_measurement_theta_min 15.09
_cell_volume 419.89(18)
_computing_cell_refinement '<i>WinAFC Diffractometer Control Software</i> (Rigaku, 1999)'
_computing_data_collection '<i>WinAFC Diffractometer Control Software</i> (Rigaku, 1999)'
_computing_data_reduction '<i>WinAFC Diffractometer Control Software</i> (Rigaku, 1999)'
_computing_molecular_graphics 'CrystalStructure (Rigaku, 2010)'
_computing_publication_material 'CrystalStructure (Rigaku, 2010)'
_computing_structure_refinement 'SHELXL97 (Sheldrick, 2008)'
_computing_structure_solution 'SIR2008 (Burla <i>et al.</i>, 2007)'
_diffrn_ambient_temperature 100
_diffrn_measured_fraction_theta_full 0.999
_diffrn_measured_fraction_theta_max 0.999
_diffrn_measurement_device_type 'Rigaku AFC-7R'
_diffrn_measurement_method \w-2\q
_diffrn_radiation_type 'Mo K\a'
_diffrn_radiation_wavelength 0.71069
_diffrn_reflns_av_R_equivalents 0.0110
_diffrn_reflns_limit_h_max 9
_diffrn_reflns_limit_h_min -5
_diffrn_reflns_limit_k_max 9
_diffrn_reflns_limit_k_min -9
_diffrn_reflns_limit_l_max 11
_diffrn_reflns_limit_l_min -11
_diffrn_reflns_number 2376
_diffrn_reflns_theta_full 27.50
_diffrn_reflns_theta_max 27.50
_diffrn_standards_decay_% -0.039
_diffrn_standards_interval_count 150
_diffrn_standards_number 3
_exptl_absorpt_coefficient_mu 0.425
_exptl_absorpt_correction_T_max 0.958
_exptl_absorpt_correction_T_min 0.902
_exptl_absorpt_correction_type psi-scan
_exptl_absorpt_process_details '(North <i>et al.</i>, 1968)'
_exptl_crystal_colour yellow
_exptl_crystal_density_diffrn 1.650
_exptl_crystal_density_method 'not measured'
_exptl_crystal_description plate
_exptl_crystal_F_000 212.00
_exptl_crystal_size_max 0.380
_exptl_crystal_size_mid 0.250
_exptl_crystal_size_min 0.100
_refine_diff_density_max 0.340
_refine_diff_density_min -0.260
_refine_ls_extinction_method none
_refine_ls_goodness_of_fit_ref 1.088
_refine_ls_hydrogen_treatment constr
_refine_ls_number_parameters 127
_refine_ls_number_reflns 1932
_refine_ls_number_restraints 0
_refine_ls_R_factor_gt 0.0275
_refine_ls_shift/su_max 0.000
_refine_ls_structure_factor_coef Fsqd
_refine_ls_weighting_details 'w = 1/[\s^2^(Fo^2^)+(0.0344P)^2^+0.1939P] where P=(Fo^2^+2Fc^2^)/3'
_refine_ls_weighting_scheme calc
_refine_ls_wR_factor_ref 0.0753
_reflns_number_gt 1750
_reflns_number_total 1932
_reflns_threshold_expression F^2^>2\s(F^2^)
_cod_data_source_file zl2591sup1.cif
_cod_data_source_block I
_cod_database_code 2239637
_cod_database_fobs_code 2239637

loop_
_symmetry_equiv_pos_site_id
_symmetry_equiv_pos_as_xyz
1 +X,+Y,+Z
2 -X,-Y,-Z

loop_
_atom_site_type_symbol
_atom_site_label
_atom_site_fract_x
_atom_site_fract_y
_atom_site_fract_z
_atom_site_U_iso_or_equiv
_atom_site_adp_type
_atom_site_calc_flag
_atom_site_refinement_flags
_atom_site_occupancy
_atom_site_symmetry_multiplicity
Cl Cl1 0.28721(5) 0.37563(5) 1.29528(4) 0.02580(11) Uani d . 1.0 2
O O1 0.21886(13) 0.15266(13) 0.97744(10) 0.0187(2) Uani d . 1.0 2
O O2 0.63950(15) 0.10011(16) 0.73295(11) 0.0279(3) Uani d . 1.0 2
O O3 0.04173(16) -0.20711(16) 0.52591(12) 0.0297(3) Uani d . 1.0 2
C C1 0.16551(19) 0.04262(19) 0.82917(14) 0.0189(3) Uani d . 1.0 2
C C2 0.29522(19) 0.01959(19) 0.74169(14) 0.0184(3) Uani d . 1.0 2
C C3 0.51287(19) 0.11867(19) 0.80487(14) 0.0184(3) Uani d . 1.0 2
C C4 0.76947(18) 0.35541(19) 1.04110(15) 0.0180(3) Uani d . 1.0 2
C C5 0.81834(19) 0.47543(19) 1.19027(15) 0.0189(3) Uani d . 1.0 2
C C6 0.66911(19) 0.48195(18) 1.26931(14) 0.0183(3) Uani d . 1.0 2
C C7 0.47153(19) 0.37036(19) 1.19772(14) 0.0176(3) Uani d . 1.0 2
C C8 0.56861(18) 0.24423(18) 0.96597(14) 0.0161(3) Uani d . 1.0 2
C C9 0.41997(18) 0.25375(17) 1.04458(14) 0.0157(3) Uani d . 1.0 2
C C10 0.2152(2) -0.1091(2) 0.58050(15) 0.0236(3) Uani d . 1.0 2
H H1 0.0257 -0.0238 0.7828 0.0227 Uiso calc R 1.0 2
H H2 0.8725 0.3481 0.9891 0.0216 Uiso calc R 1.0 2
H H3 0.3054 -0.1145 0.5169 0.0284 Uiso calc R 1.0 2
H H4 0.9536 0.5537 1.2392 0.0226 Uiso calc R 1.0 2
H H5 0.7035 0.5632 1.3724 0.0220 Uiso calc R 1.0 2

loop_
_atom_site_aniso_label
_atom_site_aniso_U_11
_atom_site_aniso_U_22
_atom_site_aniso_U_33
_atom_site_aniso_U_12
_atom_site_aniso_U_13
_atom_site_aniso_U_23
Cl1 0.01652(16) 0.0338(2) 0.02036(17) -0.00018(12) 0.00735(12) -0.00404(13)
O1 0.0116(4) 0.0215(5) 0.0159(5) -0.0032(4) 0.0015(4) -0.0009(4)
O2 0.0227(5) 0.0370(6) 0.0190(5) -0.0015(5) 0.0093(4) 0.0010(4)
O3 0.0252(6) 0.0309(6) 0.0200(5) -0.0059(5) 0.0003(4) -0.0027(4)
C1 0.0158(6) 0.0182(6) 0.0159(6) -0.0030(5) -0.0003(5) 0.0014(5)
C2 0.0187(6) 0.0174(6) 0.0138(6) -0.0019(5) 0.0009(5) 0.0026(5)
C3 0.0182(6) 0.0197(6) 0.0144(6) -0.0004(5) 0.0032(5) 0.0041(5)
C4 0.0134(6) 0.0200(6) 0.0183(6) -0.0005(5) 0.0038(5) 0.0047(5)
C5 0.0132(6) 0.0200(6) 0.0185(6) -0.0012(5) 0.0004(5) 0.0039(5)
C6 0.0173(6) 0.0177(6) 0.0147(6) 0.0006(5) 0.0005(5) 0.0006(5)
C7 0.0147(6) 0.0196(6) 0.0165(6) 0.0019(5) 0.0044(5) 0.0026(5)
C8 0.0147(6) 0.0169(6) 0.0140(6) -0.0002(5) 0.0025(5) 0.0039(5)
C9 0.0116(6) 0.0154(6) 0.0157(6) -0.0011(5) 0.0004(5) 0.0026(5)
C10 0.0248(7) 0.0257(7) 0.0138(6) -0.0017(6) 0.0024(5) 0.0014(5)

loop_
_atom_type_symbol
_atom_type_description
_atom_type_scat_dispersion_real
_atom_type_scat_dispersion_imag
_atom_type_scat_source
C C 0.0033 0.0016
;
International Tables for Crystallography
(1992, Vol. C, Tables 4.2.6.8 and 6.1.1.4)
;
H H 0.0000 0.0000
;
International Tables for Crystallography
(1992, Vol. C, Table 6.1.1.4)
;
Cl Cl 0.1484 0.1585
;
International Tables for Crystallography
(1992, Vol. C, Tables 4.2.6.8 and 6.1.1.4)
;
O O 0.0106 0.0060
;
International Tables for Crystallography
(1992, Vol. C, Tables 4.2.6.8 and 6.1.1.4)
;

loop_
_geom_angle_atom_site_label_1
_geom_angle_atom_site_label_2
_geom_angle_atom_site_label_3
_geom_angle
_geom_angle_publ_flag
C1 O1 C9 118.02(11) no
O1 C1 C2 125.01(11) no
C1 C2 C3 120.64(11) no
C1 C2 C10 119.09(11) no
C3 C2 C10 120.26(13) no
O2 C3 C2 123.90(11) no
O2 C3 C8 122.20(11) no
C2 C3 C8 113.90(12) no
C5 C4 C8 120.37(13) no
C4 C5 C6 120.11(11) no
C5 C6 C7 120.09(11) no
Cl1 C7 C6 120.35(10) no
Cl1 C7 C9 119.75(10) no
C6 C7 C9 119.90(13) no
C3 C8 C4 121.00(13) no
C3 C8 C9 119.81(10) no
C4 C8 C9 119.19(11) no
O1 C9 C7 117.14(12) no
O1 C9 C8 122.57(10) no
C7 C9 C8 120.29(11) no
O3 C10 C2 123.51(15) no
O1 C1 H1 117.494 no
C2 C1 H1 117.497 no
C5 C4 H2 119.817 no
C8 C4 H2 119.815 no
C4 C5 H4 119.941 no
C6 C5 H4 119.944 no
C5 C6 H5 119.956 no
C7 C6 H5 119.956 no
O3 C10 H3 118.246 no
C2 C10 H3 118.242 no

loop_
_geom_bond_atom_site_label_1
_geom_bond_atom_site_label_2
_geom_bond_distance
_geom_bond_publ_flag
Cl1 C7 1.7243(16) no
O1 C1 1.3475(15) no
O1 C9 1.3763(14) no
O2 C3 1.2250(19) no
O3 C10 1.2061(16) no
C1 C2 1.347(2) no
C2 C3 1.4658(17) no
C2 C10 1.4836(17) no
C3 C8 1.4797(17) no
C4 C5 1.3815(18) no
C4 C8 1.4029(16) no
C5 C6 1.397(2) no
C6 C7 1.3817(17) no
C7 C9 1.4006(17) no
C8 C9 1.393(2) no
C1 H1 0.950 no
C4 H2 0.950 no
C5 H4 0.950 no
C6 H5 0.950 no
C10 H3 0.950 no

loop_
_geom_contact_atom_site_label_1
_geom_contact_atom_site_label_2
_geom_contact_distance
_geom_contact_site_symmetry_2
_geom_contact_publ_flag
Cl1 O1 2.8973(12) . no
O1 C3 2.8719(19) . no
O2 C1 3.574(2) . no
O2 C4 2.8604(17) . no
O2 C10 2.9089(18) . no
O3 C1 2.8120(17) . no
C1 C7 3.5981(19) . no
C1 C8 2.7591(18) . no
C2 C9 2.7695(18) . no
C4 C7 2.783(2) . no
C5 C9 2.7806(18) . no
C6 C8 2.7921(18) . no
Cl1 O2 3.4989(15) 2_657 no
Cl1 O3 3.3012(15) 2_557 no
Cl1 C5 3.4247(16) 1_455 no
O1 O1 3.5617(16) 2_557 no
O1 O2 3.5683(17) 2_657 no
O1 C3 3.5282(19) 2_657 no
O1 C4 3.5456(19) 2_667 no
O1 C5 3.359(2) 2_667 no
O1 C8 3.5096(19) 2_657 no
O2 Cl1 3.4989(15) 2_657 no
O2 O1 3.5683(17) 2_657 no
O2 C7 3.534(2) 2_657 no
O2 C9 3.591(2) 2_657 no
O2 C10 3.267(2) 2_656 no
O3 Cl1 3.3012(15) 2_557 no
O3 O3 3.2307(19) 2_556 no
O3 C5 3.2551(18) 1_444 no
O3 C6 3.1687(17) 1_444 no
O3 C6 3.560(2) 2_657 no
O3 C10 3.295(2) 2_556 no
C1 C4 3.371(3) 2_657 no
C1 C5 3.472(3) 2_667 no
C1 C8 3.542(3) 2_657 no
C2 C6 3.553(3) 2_667 no
C2 C7 3.552(3) 2_657 no
C2 C9 3.578(2) 2_657 no
C3 O1 3.5282(19) 2_657 no
C3 C6 3.460(3) 2_667 no
C3 C7 3.515(3) 2_657 no
C3 C9 3.304(3) 2_657 no
C4 O1 3.5456(19) 2_667 no
C4 C1 3.371(3) 2_657 no
C4 C7 3.570(3) 2_667 no
C4 C9 3.459(3) 2_667 no
C5 Cl1 3.4247(16) 1_655 no
C5 O1 3.359(2) 2_667 no
C5 O3 3.2551(18) 1_666 no
C5 C1 3.472(3) 2_667 no
C5 C9 3.521(2) 2_667 no
C6 O3 3.1687(17) 1_666 no
C6 O3 3.560(2) 2_657 no
C6 C2 3.553(3) 2_667 no
C6 C3 3.460(3) 2_667 no
C6 C8 3.538(2) 2_667 no
C6 C10 3.387(3) 2_657 no
C7 O2 3.534(2) 2_657 no
C7 C2 3.552(3) 2_657 no
C7 C3 3.515(3) 2_657 no
C7 C4 3.570(3) 2_667 no
C7 C8 3.427(3) 2_667 no
C8 O1 3.5096(19) 2_657 no
C8 C1 3.542(3) 2_657 no
C8 C6 3.538(2) 2_667 no
C8 C7 3.427(3) 2_667 no
C8 C9 3.560(2) 2_657 no
C8 C9 3.600(2) 2_667 no
C9 O2 3.591(2) 2_657 no
C9 C2 3.578(2) 2_657 no
C9 C3 3.304(3) 2_657 no
C9 C4 3.459(3) 2_667 no
C9 C5 3.521(2) 2_667 no
C9 C8 3.560(2) 2_657 no
C9 C8 3.600(2) 2_667 no
C10 O2 3.267(2) 2_656 no
C10 O3 3.295(2) 2_556 no
C10 C6 3.387(3) 2_657 no
Cl1 H5 2.8072 . no
O2 H2 2.5915 . no
O2 H3 2.6355 . no
O3 H1 2.4818 . no
C1 H3 3.2782 . no
C3 H1 3.2929 . no
C3 H2 2.6746 . no
C3 H3 2.7084 . no
C4 H5 3.2636 . no
C6 H2 3.2648 . no
C7 H4 3.2634 . no
C8 H4 3.2730 . no
C9 H1 3.1860 . no
C9 H2 3.2689 . no
C9 H5 3.2672 . no
C10 H1 2.5482 . no
H1 H3 3.4825 . no
H2 H4 2.3282 . no
H4 H5 2.3459 . no
Cl1 H1 2.8415 2_557 no
Cl1 H2 3.4669 1_455 no
Cl1 H4 2.8395 1_455 no
Cl1 H5 2.9688 2_668 no
O1 H1 3.2499 2_557 no
O1 H2 3.0086 1_455 no
O1 H4 3.3704 2_667 no
O2 H1 2.9439 1_655 no
O2 H3 2.4269 2_656 no
O2 H4 3.3161 2_767 no
O3 H1 3.5460 2_556 no
O3 H4 2.6830 1_444 no
O3 H5 2.5041 1_444 no
O3 H5 3.5184 2_657 no
C1 H2 3.5714 1_455 no
C1 H2 3.5400 2_657 no
C1 H4 3.2889 2_667 no
C2 H5 3.3614 2_667 no
C3 H3 3.4629 2_656 no
C3 H5 3.4282 2_667 no
C4 H1 3.4694 2_657 no
C4 H2 3.0614 2_767 no
C5 H2 3.2259 2_767 no
C6 H3 3.5976 2_657 no
C10 H4 3.3912 1_444 no
C10 H5 3.4945 2_657 no
H1 Cl1 2.8415 2_557 no
H1 O1 3.2499 2_557 no
H1 O2 2.9439 1_455 no
H1 O3 3.5460 2_556 no
H1 C4 3.4694 2_657 no
H1 H2 3.4159 1_455 no
H1 H2 3.4928 2_657 no
H1 H3 3.5853 2_556 no
H1 H4 3.3899 2_667 no
H2 Cl1 3.4669 1_655 no
H2 O1 3.0086 1_655 no
H2 C1 3.5714 1_655 no
H2 C1 3.5400 2_657 no
H2 C4 3.0614 2_767 no
H2 C5 3.2259 2_767 no
H2 H1 3.4159 1_655 no
H2 H1 3.4928 2_657 no
H2 H2 2.4762 2_767 no
H2 H4 2.7931 2_767 no
H3 O2 2.4269 2_656 no
H3 C3 3.4629 2_656 no
H3 C6 3.5976 2_657 no
H3 H1 3.5853 2_556 no
H3 H3 3.0081 2_656 no
H3 H4 3.2450 1_444 no
H3 H5 3.5572 2_657 no
H4 Cl1 2.8395 1_655 no
H4 O1 3.3704 2_667 no
H4 O2 3.3161 2_767 no
H4 O3 2.6830 1_666 no
H4 C1 3.2889 2_667 no
H4 C10 3.3912 1_666 no
H4 H1 3.3899 2_667 no
H4 H2 2.7931 2_767 no
H4 H3 3.2450 1_666 no
H5 Cl1 2.9688 2_668 no
H5 O3 2.5041 1_666 no
H5 O3 3.5184 2_657 no
H5 C2 3.3614 2_667 no
H5 C3 3.4282 2_667 no
H5 C10 3.4945 2_657 no
H5 H3 3.5572 2_657 no

loop_
_geom_torsion_atom_site_label_1
_geom_torsion_atom_site_label_2
_geom_torsion_atom_site_label_3
_geom_torsion_atom_site_label_4
_geom_torsion
_geom_torsion_publ_flag
C1 O1 C9 C7 178.77(11) no
C1 O1 C9 C8 -0.80(18) no
C9 O1 C1 C2 1.7(2) no
C9 O1 C1 H1 -178.3 no
O1 C1 C2 C3 -0.5(3) no
O1 C1 C2 C10 179.02(12) no
H1 C1 C2 C3 179.5 no
H1 C1 C2 C10 -1.0 no
C1 C2 C3 O2 178.13(14) no
C1 C2 C3 C8 -1.5(2) no
C1 C2 C10 O3 -5.7(3) no
C1 C2 C10 H3 174.3 no
C3 C2 C10 O3 173.77(13) no
C3 C2 C10 H3 -6.2 no
C10 C2 C3 O2 -1.3(3) no
C10 C2 C3 C8 179.06(12) no
O2 C3 C8 C4 3.0(3) no
O2 C3 C8 C9 -177.39(13) no
C2 C3 C8 C4 -177.42(12) no
C2 C3 C8 C9 2.21(19) no
C5 C4 C8 C3 178.54(12) no
C5 C4 C8 C9 -1.1(2) no
C8 C4 C5 C6 2.1(3) no
C8 C4 C5 H4 -177.9 no
H2 C4 C5 C6 -177.9 no
H2 C4 C5 H4 2.1 no
H2 C4 C8 C3 -1.5 no
H2 C4 C8 C9 178.9 no
C4 C5 C6 C7 -0.9(2) no
C4 C5 C6 H5 179.1 no
H4 C5 C6 C7 179.1 no
H4 C5 C6 H5 -0.9 no
C5 C6 C7 Cl1 179.30(12) no
C5 C6 C7 C9 -1.3(2) no
H5 C6 C7 Cl1 -0.7 no
H5 C6 C7 C9 178.7 no
Cl1 C7 C9 O1 2.11(18) no
Cl1 C7 C9 C8 -178.31(9) no
C6 C7 C9 O1 -177.27(12) no
C6 C7 C9 C8 2.3(2) no
C3 C8 C9 O1 -1.2(2) no
C3 C8 C9 C7 179.27(11) no
C4 C8 C9 O1 178.46(12) no
C4 C8 C9 C7 -1.1(2) no
